data_9005553
loop_
_publ_author_name
'Orlandi, P.'
'Meerschaut, A.'
'Palvadeau, P.'
'Merlino, S.'

_publ_section_title
;
 Lead-antimony sulfosalts from Tuscany (Italy). V. Definition and crystal
 structure of moeloite, Pb6Sb6S14(S3), a new mineral from the Ceragiola
 marble quarry
;
_journal_name_full 'European Journal of Mineralogy'
_journal_page_first 599
_journal_page_last 606
_journal_paper_doi 10.1127/0935-1221/2002/0014-0599
_journal_volume 14
_journal_year 2002
_chemical_compound_source 'Tuscany, Italy'
_chemical_formula_sum 'Pb6 S17 Sb6'
_chemical_name_mineral Moeloite
_space_group_IT_number 18
_symmetry_space_group_name_Hall 'P 2ac 2ac'
_symmetry_space_group_name_H-M 'P 21 2 21'
_cell_angle_alpha 90
_cell_angle_beta 90
_cell_angle_gamma 90
_cell_length_a 15.328
_cell_length_b 4.0400
_cell_length_c 23.054
_cell_formula_units_Z 2
_cell_volume 1427.622
_database_code_amcsd 0006941
_exptl_crystal_density_diffrn 5.860
_cod_original_formula_sum 'Pb6 Sb6 S17'
_cod_database_code 9005553

loop_
_space_group_symop_operation_xyz
x,y,z
1/2+x,-y,1/2-z
1/2-x,-y,1/2+z
-x,y,-z

loop_
_atom_site_aniso_label
_atom_site_aniso_U_11
_atom_site_aniso_U_22
_atom_site_aniso_U_33
_atom_site_aniso_U_12
_atom_site_aniso_U_13
_atom_site_aniso_U_23
Pb1 0.05100 0.00800 0.02800 -0.00100 -0.00300 0.00500
Pb2 0.03200 0.01100 0.02400 0.00200 0.00100 0.00000
Pb3 0.02400 0.01000 0.02900 0.00400 -0.00400 0.00100
Sb1 0.01800 0.13100 0.03900 -0.01700 0.00800 -0.02000
Sb2 0.01400 0.16800 0.02800 0.01900 0.00100 -0.04200
Sb3 0.02500 0.07600 0.06100 0.05300 0.01500 0.00900

loop_
_atom_site_label
_atom_site_fract_x
_atom_site_fract_y
_atom_site_fract_z
_atom_site_U_iso_or_equiv
Pb1 0.08070 0.00000 0.12610 0.02900
Pb2 0.18200 -0.00120 0.29500 0.02200
Pb3 0.30280 -0.00100 0.46170 0.02100
Sb1 0.17510 0.51000 0.60370 0.06300
Sb2 0.06450 0.51100 0.43040 0.07000
Sb3 -0.06050 0.54000 0.25630 0.05400
S1 0.09070 0.49600 0.22200 0.01500
S2 0.23060 -0.02800 0.66820 0.03100
S3 0.20650 0.52300 0.38490 0.01500
S4 0.31220 0.50600 0.55280 0.01500
S5 -0.04560 0.48900 0.06990 0.01700
S6 0.12160 0.00600 0.50660 0.03000
S7 0.01730 0.00900 0.35100 0.02500
S8 -0.10150 -0.03400 0.18850 0.03200
S9 0.00000 0.23800 0.00000 0.02300

loop_
_cod_related_entry_id
_cod_related_entry_database
_cod_related_entry_code
1 AMCSD 0006941
